data_7238800
loop_
_publ_author_name
'Zhao, Haiyang'
'Zhan, Junyan'
'Zou, Zhilong'
'Miao, Fajun'
'Chen, Hong'
'Zhang, Li'
'Cao, Xianliang'
'Tian, Deimei'
'Li, Haibing'

_publ_section_title
;
 Novel 1,3-alternate thiacalix[4]arenes: click synthesis, silver ion
 binding and self-assembly
;
_journal_issue 4
_journal_name_full 'RSC Adv.'
_journal_page_first 1029
_journal_paper_doi 10.1039/C2RA22831A
_journal_volume 3
_journal_year 2013
_chemical_formula_sum 'C68 H92 N12 O4 S4'
_chemical_formula_weight 1269.78
_space_group_IT_number 2
_space_group_name_Hall '-P 1'
_space_group_name_H-M_alt 'P -1'
_symmetry_cell_setting triclinic
_symmetry_space_group_name_H-M 'P -1'
_atom_sites_solution_hydrogens geom
_atom_sites_solution_primary direct
_atom_sites_solution_secondary difmap
_audit_creation_method SHELXL-97
_cell_angle_alpha 72.1230(10)
_cell_angle_beta 81.2730(10)
_cell_angle_gamma 79.9070(10)
_cell_formula_units_Z 2
_cell_length_a 13.9744(4)
_cell_length_b 14.0021(4)
_cell_length_c 19.6538(8)
_cell_measurement_reflns_used 9682
_cell_measurement_temperature 298(2)
_cell_measurement_theta_max 0.00
_cell_measurement_theta_min 0.00
_cell_volume 3583.6(2)
_computing_cell_refinement 'Bruker SMART'
_computing_data_collection 'Bruker SMART'
_computing_data_reduction 'Bruker SAINT'
_computing_molecular_graphics 'Bruker SHELXTL'
_computing_publication_material 'Bruker SHELXTL'
_computing_structure_refinement 'SHELXL-97 (Sheldrick, 1997)'
_computing_structure_solution 'SHELXS-97 (Sheldrick, 1990)'
_diffrn_ambient_temperature 298(2)
_diffrn_measured_fraction_theta_full 0.987
_diffrn_measured_fraction_theta_max 0.987
_diffrn_measurement_device_type 'CCD area detector'
_diffrn_measurement_method 'phi and omega scans'
_diffrn_radiation_monochromator graphite
_diffrn_radiation_source 'fine-focus sealed tube'
_diffrn_radiation_type MoK\a
_diffrn_radiation_wavelength 0.71073
_diffrn_reflns_av_R_equivalents 0.0537
_diffrn_reflns_av_sigmaI/netI 0.0539
_diffrn_reflns_limit_h_max 17
_diffrn_reflns_limit_h_min -17
_diffrn_reflns_limit_k_max 17
_diffrn_reflns_limit_k_min -17
_diffrn_reflns_limit_l_max 19
_diffrn_reflns_limit_l_min -24
_diffrn_reflns_number 29779
_diffrn_reflns_theta_full 26.00
_diffrn_reflns_theta_max 26.00
_diffrn_reflns_theta_min 1.94
_exptl_absorpt_coefficient_mu 0.186
_exptl_absorpt_correction_T_max 0.9816
_exptl_absorpt_correction_T_min 0.9709
_exptl_absorpt_correction_type none
_exptl_crystal_colour colorless
_exptl_crystal_density_diffrn 1.177
_exptl_crystal_density_meas 0
_exptl_crystal_density_method 'not measured'
_exptl_crystal_description block
_exptl_crystal_F_000 1360
_exptl_crystal_size_max 0.16
_exptl_crystal_size_mid 0.12
_exptl_crystal_size_min 0.10
_refine_diff_density_max 0.392
_refine_diff_density_min -0.251
_refine_diff_density_rms 0.054
_refine_ls_extinction_method none
_refine_ls_goodness_of_fit_ref 1.002
_refine_ls_hydrogen_treatment mixed
_refine_ls_matrix_type full
_refine_ls_number_parameters 910
_refine_ls_number_reflns 13902
_refine_ls_number_restraints 46
_refine_ls_restrained_S_all 1.013
_refine_ls_R_factor_all 0.0827
_refine_ls_R_factor_gt 0.0595
_refine_ls_shift/su_max 0.000
_refine_ls_shift/su_mean 0.000
_refine_ls_structure_factor_coef Fsqd
_refine_ls_weighting_details 'calc w=1/[\s^2^(Fo^2^)+(0.1155P)^2^+0.0000P] where P=(Fo^2^+2Fc^2^)/3'
_refine_ls_weighting_scheme calc
_refine_ls_wR_factor_gt 0.1702
_refine_ls_wR_factor_ref 0.1836
_reflns_number_gt 9510
_reflns_number_total 13902
_reflns_threshold_expression >2sigma(I)
_cod_data_source_file c2ra22831a.txt
_cod_data_source_block 090426bm
_cod_depositor_comments
;
The following automatic conversions were performed:

data item '_symmetry_cell_setting' value 'Triclinic' was changed to
'triclinic' in accordance with the
/home/saulius/struct/COD-crude-data/automatic-downloads/DataCite-retrospective/RSC/depositions/lib/dictionaries/cif_core.dic
dictionary named 'cif_core.dic' version 2.4.2 last updated on
2011-04-26.

Automatic conversion script
Id: cif_fix_values 6909 2019-04-08 15:41:33Z antanas 
;
_cod_original_sg_symbol_H-M P-1
_cod_database_code 7238800

loop_
_symmetry_equiv_pos_as_xyz
'x, y, z'
'-x, -y, -z'

loop_
_atom_site_label
_atom_site_type_symbol
_atom_site_fract_x
_atom_site_fract_y
_atom_site_fract_z
_atom_site_U_iso_or_equiv
_atom_site_adp_type
_atom_site_occupancy
_atom_site_symmetry_multiplicity
_atom_site_calc_flag
_atom_site_refinement_flags
_atom_site_disorder_assembly
_atom_site_disorder_group
C1 C 0.15019(15) 0.18689(16) 0.63859(13) 0.0517(5) Uani 1 1 d . A .
C2 C 0.14664(15) 0.10048(17) 0.69678(13) 0.0539(5) Uani 1 1 d . . .
H2 H 0.0909 0.0947 0.7294 0.065 Uiso 1 1 calc R . .
C3 C 0.22472(15) 0.02211(16) 0.70746(12) 0.0500(5) Uani 1 1 d . . .
C4 C 0.30744(14) 0.02916(15) 0.65831(12) 0.0468(5) Uani 1 1 d . . .
C5 C 0.31463(15) 0.11755(16) 0.60204(12) 0.0475(5) Uani 1 1 d . . .
C6 C 0.23654(15) 0.19592(16) 0.59287(13) 0.0504(5) Uani 1 1 d . . .
H6 H 0.2423 0.2552 0.5556 0.060 Uiso 1 1 calc R . .
C7 C 0.06500(16) 0.27329(18) 0.62451(15) 0.0651(7) Uani 1 1 d D . .
C8 C 0.0552(5) 0.3224(6) 0.5449(3) 0.100(2) Uani 0.64 1 d PD A 1
H8A H 0.0407 0.2735 0.5241 0.150 Uiso 0.64 1 calc PR A 1
H8B H 0.1153 0.3466 0.5212 0.150 Uiso 0.64 1 calc PR A 1
H8C H 0.0032 0.3782 0.5390 0.150 Uiso 0.64 1 calc PR A 1
C9 C -0.0344(4) 0.2443(5) 0.6604(4) 0.092(2) Uani 0.64 1 d PD A 1
H9A H -0.0836 0.3018 0.6473 0.138 Uiso 0.64 1 calc PR A 1
H9B H -0.0335 0.2226 0.7116 0.138 Uiso 0.64 1 calc PR A 1
H9C H -0.0487 0.1901 0.6449 0.138 Uiso 0.64 1 calc PR A 1
C10 C 0.0901(7) 0.3524(5) 0.6549(6) 0.124(4) Uani 0.64 1 d PD A 1
H10A H 0.1538 0.3696 0.6342 0.186 Uiso 0.64 1 calc PR A 1
H10B H 0.0896 0.3257 0.7062 0.186 Uiso 0.64 1 calc PR A 1
H10C H 0.0427 0.4120 0.6436 0.186 Uiso 0.64 1 calc PR A 1
C9' C -0.0126(10) 0.2450(16) 0.6866(9) 0.32(2) Uani 0.36 1 d PD A 2
H9'1 H -0.0440 0.3048 0.6993 0.486 Uiso 0.36 1 calc PR A 2
H9'2 H 0.0169 0.1978 0.7271 0.486 Uiso 0.36 1 calc PR A 2
H9'3 H -0.0602 0.2146 0.6729 0.486 Uiso 0.36 1 calc PR A 2
C8' C 0.0319(16) 0.2686(16) 0.5566(9) 0.32(2) Uani 0.36 1 d PD A 2
H8'1 H 0.0878 0.2533 0.5249 0.483 Uiso 0.36 1 calc PR A 2
H8'2 H -0.0037 0.3328 0.5336 0.483 Uiso 0.36 1 calc PR A 2
H8'3 H -0.0096 0.2168 0.5679 0.483 Uiso 0.36 1 calc PR A 2
C10' C 0.0880(13) 0.3773(8) 0.6162(13) 0.169(12) Uani 0.36 1 d PD A 2
H10D H 0.1344 0.3965 0.5748 0.253 Uiso 0.36 1 calc PR A 2
H10E H 0.1152 0.3771 0.6583 0.253 Uiso 0.36 1 calc PR A 2
H10F H 0.0292 0.4249 0.6102 0.253 Uiso 0.36 1 calc PR A 2
C11 C 0.3603(2) -0.1170(2) 0.62501(16) 0.0741(8) Uani 1 1 d . . .
H11A H 0.3638 -0.0810 0.5741 0.089 Uiso 1 1 calc R . .
H11B H 0.2948 -0.1348 0.6406 0.089 Uiso 1 1 calc R . .
C12 C 0.43205(17) -0.20998(17) 0.63718(13) 0.0564(6) Uani 1 1 d . . .
C13 C 0.5209(2) -0.2339(2) 0.65870(18) 0.0853(9) Uani 1 1 d . B .
H13 H 0.5556 -0.1925 0.6718 0.102 Uiso 1 1 calc R . .
C14 C 0.6298(4) -0.4132(5) 0.6860(4) 0.1027(19) Uani 0.66 1 d PD B 1
H14A H 0.6299 -0.4702 0.6677 0.123 Uiso 0.66 1 calc PR B 1
H14B H 0.6212 -0.4362 0.7381 0.123 Uiso 0.66 1 calc PR B 1
C15 C 0.7232(4) -0.3682(4) 0.6597(4) 0.118(2) Uani 0.66 1 d PD B 1
H15A H 0.7216 -0.3091 0.6760 0.142 Uiso 0.66 1 calc PR B 1
H15B H 0.7333 -0.3483 0.6076 0.142 Uiso 0.66 1 calc PR B 1
C16 C 0.8066(5) -0.4537(7) 0.6925(7) 0.166(5) Uani 0.66 1 d PD B 1
H16A H 0.7889 -0.4832 0.7434 0.199 Uiso 0.66 1 calc PR B 1
H16B H 0.8160 -0.5068 0.6690 0.199 Uiso 0.66 1 calc PR B 1
C17 C 0.8973(6) -0.4084(9) 0.6814(8) 0.196(6) Uani 0.66 1 d PD B 1
H17A H 0.9164 -0.3829 0.6309 0.294 Uiso 0.66 1 calc PR B 1
H17B H 0.9482 -0.4590 0.7034 0.294 Uiso 0.66 1 calc PR B 1
H17C H 0.8865 -0.3539 0.7029 0.294 Uiso 0.66 1 calc PR B 1
C14' C 0.6669(8) -0.3508(9) 0.6447(7) 0.105(4) Uani 0.34 1 d PD B 2
H14C H 0.6886 -0.3485 0.5950 0.126 Uiso 0.34 1 calc PR B 2
H14D H 0.6970 -0.3021 0.6574 0.126 Uiso 0.34 1 calc PR B 2
C15' C 0.6900(9) -0.4553(9) 0.6940(9) 0.157(7) Uani 0.34 1 d PD B 2
H15C H 0.6517 -0.5012 0.6855 0.188 Uiso 0.34 1 calc PR B 2
H15D H 0.6749 -0.4549 0.7438 0.188 Uiso 0.34 1 calc PR B 2
C16' C 0.8011(12) -0.4896(15) 0.6779(12) 0.225(17) Uani 0.34 1 d PD B 2
H16C H 0.8150 -0.5629 0.6928 0.270 Uiso 0.34 1 calc PR B 2
H16D H 0.8210 -0.4652 0.6268 0.270 Uiso 0.34 1 calc PR B 2
C17' C 0.8557(10) -0.4455(12) 0.7193(11) 0.141(7) Uani 0.34 1 d PD B 2
H17D H 0.8586 -0.3752 0.6946 0.211 Uiso 0.34 1 calc PR B 2
H17E H 0.9208 -0.4812 0.7229 0.211 Uiso 0.34 1 calc PR B 2
H17F H 0.8223 -0.4521 0.7666 0.211 Uiso 0.34 1 calc PR B 2
C18 C 0.51390(15) 0.13128(16) 0.58429(12) 0.0471(5) Uani 1 1 d . . .
C19 C 0.51229(15) 0.20801(15) 0.61579(12) 0.0471(5) Uani 1 1 d . . .
C20 C 0.59237(15) 0.20797(16) 0.65070(12) 0.0501(5) Uani 1 1 d . . .
C21 C 0.67323(15) 0.13534(16) 0.65022(12) 0.0519(5) Uani 1 1 d . . .
H21 H 0.7261 0.1361 0.6736 0.062 Uiso 1 1 calc R . .
C22 C 0.67780(15) 0.06119(16) 0.61585(12) 0.0502(5) Uani 1 1 d . . .
C23 C 0.59630(15) 0.05920(16) 0.58468(12) 0.0494(5) Uani 1 1 d . . .
H23 H 0.5965 0.0083 0.5634 0.059 Uiso 1 1 calc R . .
C24 C 0.76925(17) -0.01892(18) 0.61683(14) 0.0609(6) Uani 1 1 d . . .
C25 C 0.7636(3) -0.0980(2) 0.69183(19) 0.0965(10) Uani 1 1 d . . .
H25A H 0.7661 -0.0657 0.7280 0.145 Uiso 1 1 calc R . .
H25B H 0.8178 -0.1511 0.6934 0.145 Uiso 1 1 calc R . .
H25C H 0.7035 -0.1261 0.7005 0.145 Uiso 1 1 calc R . .
C26 C 0.7726(2) -0.0743(3) 0.5605(2) 0.1013(11) Uani 1 1 d . . .
H26A H 0.7155 -0.1075 0.5693 0.152 Uiso 1 1 calc R . .
H26B H 0.8300 -0.1237 0.5632 0.152 Uiso 1 1 calc R . .
H26C H 0.7745 -0.0264 0.5135 0.152 Uiso 1 1 calc R . .
C27 C 0.86217(19) 0.0290(2) 0.6067(2) 0.0966(10) Uani 1 1 d . . .
H27A H 0.8668 0.0787 0.5605 0.145 Uiso 1 1 calc R . .
H27B H 0.9179 -0.0225 0.6094 0.145 Uiso 1 1 calc R . .
H27C H 0.8604 0.0609 0.6437 0.145 Uiso 1 1 calc R . .
C28 C 0.45142(19) 0.36811(18) 0.54849(15) 0.0705(7) Uani 1 1 d . . .
H28A H 0.4685 0.3437 0.5064 0.085 Uiso 1 1 calc R . .
H28B H 0.5063 0.3978 0.5542 0.085 Uiso 1 1 calc R . .
C29 C 0.36448(18) 0.44703(18) 0.53711(15) 0.0640(6) Uani 1 1 d . . .
C30 C 0.34309(18) 0.53220(18) 0.55784(15) 0.0666(7) Uani 1 1 d . . .
H30 H 0.3770 0.5516 0.5875 0.080 Uiso 1 1 calc R . .
C31 C 0.2106(2) 0.6817(2) 0.5289(2) 0.0950(10) Uani 1 1 d . . .
H31A H 0.1660 0.7051 0.4920 0.114 Uiso 1 1 calc R . .
H31B H 0.2569 0.7297 0.5182 0.114 Uiso 1 1 calc R . .
C32 C 0.1554(3) 0.6790(3) 0.5987(2) 0.1275(15) Uani 1 1 d . . .
H32A H 0.1996 0.6506 0.6357 0.153 Uiso 1 1 calc R . .
H32B H 0.1065 0.6340 0.6077 0.153 Uiso 1 1 calc R . .
C33 C 0.1044(4) 0.7825(3) 0.6052(3) 0.1433(18) Uani 1 1 d . . .
H33A H 0.1483 0.8324 0.5825 0.172 Uiso 1 1 calc R . .
H33B H 0.0472 0.8015 0.5790 0.172 Uiso 1 1 calc R . .
C34 C 0.0745(4) 0.7860(4) 0.6773(3) 0.159(2) Uani 1 1 d . . .
H34A H 0.0220 0.7465 0.6975 0.239 Uiso 1 1 calc R . .
H34B H 0.0529 0.8550 0.6774 0.239 Uiso 1 1 calc R . .
H34C H 0.1287 0.7589 0.7055 0.239 Uiso 1 1 calc R . .
C35 C 0.49582(16) 0.28514(16) 0.76020(13) 0.0519(5) Uani 1 1 d . . .
C36 C 0.42353(17) 0.36650(17) 0.76178(13) 0.0546(6) Uani 1 1 d . . .
H36 H 0.4266 0.4273 0.7255 0.065 Uiso 1 1 calc R . .
C37 C 0.34662(16) 0.35932(16) 0.81619(13) 0.0528(5) Uani 1 1 d . . .
C38 C 0.34043(16) 0.26563(17) 0.86550(13) 0.0531(5) Uani 1 1 d . . .
H38 H 0.2865 0.2573 0.8998 0.064 Uiso 1 1 calc R . .
C39 C 0.41267(15) 0.18285(16) 0.86553(12) 0.0490(5) Uani 1 1 d . . .
C40 C 0.49302(15) 0.19426(15) 0.81390(12) 0.0480(5) Uani 1 1 d . . .
C41 C 0.26745(18) 0.45036(19) 0.81887(15) 0.0652(7) Uani 1 1 d . . .
C42 C 0.2248(3) 0.4429(3) 0.89590(18) 0.1037(11) Uani 1 1 d . . .
H42A H 0.1789 0.5023 0.8969 0.156 Uiso 1 1 calc R . .
H42B H 0.2764 0.4377 0.9245 0.156 Uiso 1 1 calc R . .
H42C H 0.1920 0.3840 0.9149 0.156 Uiso 1 1 calc R . .
C43 C 0.3064(3) 0.5497(2) 0.7843(3) 0.1177(14) Uani 1 1 d . . .
H43A H 0.3318 0.5540 0.7354 0.177 Uiso 1 1 calc R . .
H43B H 0.3575 0.5541 0.8103 0.177 Uiso 1 1 calc R . .
H43C H 0.2546 0.6045 0.7852 0.177 Uiso 1 1 calc R . .
C44 C 0.1851(2) 0.4465(3) 0.7773(2) 0.1117(12) Uani 1 1 d . . .
H44A H 0.1348 0.5026 0.7782 0.168 Uiso 1 1 calc R . .
H44B H 0.1584 0.3841 0.7992 0.168 Uiso 1 1 calc R . .
H44C H 0.2103 0.4503 0.7285 0.168 Uiso 1 1 calc R . .
C45 C 0.64158(18) 0.1249(2) 0.86051(16) 0.0716(7) Uani 1 1 d . . .
H45A H 0.6160 0.1057 0.9108 0.086 Uiso 1 1 calc R . .
H45B H 0.6533 0.1949 0.8473 0.086 Uiso 1 1 calc R . .
C46 C 0.73509(17) 0.05942(19) 0.85022(14) 0.0614(6) Uani 1 1 d . . .
C47 C 0.76989(18) -0.0358(2) 0.88811(15) 0.0705(7) Uani 1 1 d . . .
H47 H 0.7371 -0.0791 0.9269 0.085 Uiso 1 1 calc R . .
C48 C 0.9341(2) -0.1445(2) 0.8766(2) 0.0907(9) Uani 1 1 d . . .
H48A H 0.9922 -0.1336 0.8428 0.109 Uiso 1 1 calc R . .
H48B H 0.9523 -0.1532 0.9240 0.109 Uiso 1 1 calc R . .
C49 C 0.9012(3) -0.2370(3) 0.8761(3) 0.1236(14) Uani 1 1 d . . .
H49A H 0.8816 -0.2275 0.8289 0.148 Uiso 1 1 calc R . .
H49B H 0.8439 -0.2483 0.9106 0.148 Uiso 1 1 calc R . .
C50 C 0.9766(3) -0.3311(3) 0.8936(3) 0.1291(15) Uani 1 1 d . . .
H50A H 1.0292 -0.3249 0.8549 0.155 Uiso 1 1 calc R . .
H50B H 1.0041 -0.3349 0.9370 0.155 Uiso 1 1 calc R . .
C51 C 0.9379(4) -0.4227(4) 0.9039(4) 0.169(2) Uani 1 1 d . . .
H51A H 0.8819 -0.4266 0.9391 0.254 Uiso 1 1 calc R . .
H51B H 0.9868 -0.4795 0.9202 0.254 Uiso 1 1 calc R . .
H51C H 0.9189 -0.4238 0.8592 0.254 Uiso 1 1 calc R . .
C52 C 0.39678(16) -0.02341(16) 0.89717(12) 0.0510(5) Uani 1 1 d . . .
C53 C 0.46631(16) -0.10937(16) 0.90825(13) 0.0559(6) Uani 1 1 d . . .
H53 H 0.5188 -0.1130 0.9333 0.067 Uiso 1 1 calc R . .
C54 C 0.45959(16) -0.19022(17) 0.88284(13) 0.0549(6) Uani 1 1 d . C .
C55 C 0.38404(16) -0.17903(16) 0.84122(13) 0.0547(5) Uani 1 1 d . . .
H55 H 0.3808 -0.2298 0.8206 0.066 Uiso 1 1 calc R . .
C56 C 0.31330(15) -0.09417(16) 0.82952(12) 0.0516(5) Uani 1 1 d . . .
C57 C 0.31693(15) -0.01753(16) 0.86020(12) 0.0487(5) Uani 1 1 d . . .
C58 C 0.5345(2) -0.28574(19) 0.90048(16) 0.0750(8) Uani 1 1 d D . .
C59 C 0.6247(5) -0.2531(8) 0.8478(6) 0.132(4) Uani 0.52 1 d PD C 1
H59A H 0.6456 -0.1972 0.8574 0.198 Uiso 0.52 1 calc PR C 1
H59B H 0.6080 -0.2331 0.7993 0.198 Uiso 0.52 1 calc PR C 1
H59C H 0.6767 -0.3089 0.8539 0.198 Uiso 0.52 1 calc PR C 1
C60 C 0.5657(10) -0.3216(10) 0.9749(4) 0.193(10) Uani 0.52 1 d PD C 1
H60A H 0.5138 -0.3011 1.0077 0.289 Uiso 0.52 1 calc PR C 1
H60B H 0.6227 -0.2925 0.9755 0.289 Uiso 0.52 1 calc PR C 1
H60C H 0.5804 -0.3941 0.9892 0.289 Uiso 0.52 1 calc PR C 1
C61 C 0.5077(8) -0.3744(7) 0.8803(5) 0.078(2) Uani 0.52 1 d PD C 1
H61A H 0.5618 -0.4279 0.8856 0.117 Uiso 0.52 1 calc PR C 1
H61B H 0.4927 -0.3520 0.8313 0.117 Uiso 0.52 1 calc PR C 1
H61C H 0.4518 -0.3990 0.9113 0.117 Uiso 0.52 1 calc PR C 1
C59' C 0.6397(6) -0.2669(10) 0.8840(9) 0.210(12) Uani 0.48 1 d PD C 2
H59D H 0.6474 -0.2106 0.8999 0.314 Uiso 0.48 1 calc PR C 2
H59E H 0.6580 -0.2519 0.8331 0.314 Uiso 0.48 1 calc PR C 2
H59F H 0.6808 -0.3262 0.9084 0.314 Uiso 0.48 1 calc PR C 2
C60' C 0.5162(8) -0.3294(8) 0.9825(4) 0.123(4) Uani 0.48 1 d PD C 2
H60D H 0.5639 -0.3874 0.9987 0.184 Uiso 0.48 1 calc PR C 2
H60E H 0.4519 -0.3491 0.9951 0.184 Uiso 0.48 1 calc PR C 2
H60F H 0.5213 -0.2789 1.0051 0.184 Uiso 0.48 1 calc PR C 2
C61' C 0.5177(12) -0.3617(11) 0.8659(9) 0.233(13) Uani 0.48 1 d PD C 2
H61D H 0.5056 -0.4234 0.9022 0.349 Uiso 0.48 1 calc PR C 2
H61E H 0.5744 -0.3750 0.8341 0.349 Uiso 0.48 1 calc PR C 2
H61F H 0.4621 -0.3356 0.8389 0.349 Uiso 0.48 1 calc PR C 2
C62 C 0.16701(19) 0.0394(2) 0.91336(16) 0.0759(7) Uani 1 1 d . . .
H62A H 0.1946 0.0194 0.9589 0.091 Uiso 1 1 calc R . .
H62B H 0.1370 -0.0166 0.9106 0.091 Uiso 1 1 calc R . .
C63 C 0.09275(18) 0.1295(2) 0.90897(15) 0.0697(7) Uani 1 1 d . . .
C64 C 0.0101(2) 0.1577(3) 0.87701(19) 0.0927(10) Uani 1 1 d . . .
H64 H -0.0153 0.1222 0.8526 0.111 Uiso 1 1 calc R . .
C65 C -0.1209(3) 0.3087(4) 0.8670(3) 0.159(2) Uani 1 1 d D . .
H65A H -0.1286 0.3109 0.8184 0.191 Uiso 1 1 calc R . .
H65B H -0.1188 0.3774 0.8674 0.191 Uiso 1 1 calc R . .
C66 C -0.2071(3) 0.2706(5) 0.9154(4) 0.172(3) Uani 1 1 d D . .
H66A H -0.2653 0.3146 0.8975 0.207 Uiso 1 1 calc R . .
H66B H -0.2111 0.2039 0.9119 0.207 Uiso 1 1 calc R . .
C67 C -0.2094(4) 0.2638(4) 0.9879(3) 0.1559(19) Uani 1 1 d D . .
H67A H -0.1484 0.2259 1.0049 0.187 Uiso 1 1 calc R . .
H67B H -0.2616 0.2257 1.0147 0.187 Uiso 1 1 calc R . .
C68 C -0.2242(5) 0.3622(5) 1.0036(4) 0.232(4) Uani 1 1 d DU . .
H68A H -0.2378 0.3515 1.0545 0.348 Uiso 1 1 calc R . .
H68B H -0.2782 0.4049 0.9799 0.348 Uiso 1 1 calc R . .
H68C H -0.1662 0.3940 0.9865 0.348 Uiso 1 1 calc R . .
N1 N 0.41154(19) -0.29034(18) 0.62150(16) 0.0885(8) Uani 1 1 d . . .
N2 N 0.4837(2) -0.36267(19) 0.63412(18) 0.1031(9) Uani 1 1 d . B .
N3 N 0.5506(2) -0.3298(2) 0.65782(16) 0.0990(9) Uani 1 1 d D . .
N4 N 0.2968(2) 0.44914(19) 0.49360(16) 0.0914(8) Uani 1 1 d . . .
N5 N 0.2355(2) 0.5332(2) 0.48737(17) 0.0981(9) Uani 1 1 d . . .
N6 N 0.26307(16) 0.58308(16) 0.52692(14) 0.0742(6) Uani 1 1 d . . .
N7 N 0.80680(16) 0.09500(18) 0.79884(14) 0.0806(7) Uani 1 1 d . . .
N8 N 0.88282(16) 0.0259(2) 0.80365(14) 0.0837(7) Uani 1 1 d . . .
N9 N 0.86129(14) -0.05463(17) 0.85813(13) 0.0682(6) Uani 1 1 d . . .
N10 N 0.10159(17) 0.2025(2) 0.93833(17) 0.0981(9) Uani 1 1 d . . .
N11 N 0.0270(2) 0.2728(2) 0.92637(19) 0.1061(9) Uani 1 1 d . . .
N12 N -0.02849(19) 0.2470(2) 0.88723(16) 0.0982(9) Uani 1 1 d . . .
O1 O 0.38059(10) -0.05284(11) 0.66458(8) 0.0515(4) Uani 1 1 d . . .
O2 O 0.43370(10) 0.28412(10) 0.61098(8) 0.0520(4) Uani 1 1 d . . .
O3 O 0.57029(10) 0.11605(11) 0.81729(9) 0.0540(4) Uani 1 1 d . . .
O4 O 0.24360(10) 0.06282(11) 0.85454(8) 0.0562(4) Uani 1 1 d . . .
S1 S 0.41702(4) 0.13037(4) 0.53568(3) 0.05348(17) Uani 1 1 d . . .
S2 S 0.59557(4) 0.30428(4) 0.69161(4) 0.06100(19) Uani 1 1 d . . .
S3 S 0.40559(5) 0.07066(4) 0.93841(3) 0.05711(17) Uani 1 1 d . . .
S4 S 0.21396(4) -0.08963(4) 0.78114(3) 0.05864(18) Uani 1 1 d . . .

loop_
_atom_site_aniso_label
_atom_site_aniso_U_11
_atom_site_aniso_U_22
_atom_site_aniso_U_33
_atom_site_aniso_U_23
_atom_site_aniso_U_13
_atom_site_aniso_U_12
C1 0.0431(11) 0.0532(12) 0.0629(15) -0.0213(11) -0.0156(10) -0.0005(9)
C2 0.0415(11) 0.0632(14) 0.0597(15) -0.0209(12) -0.0076(10) -0.0061(10)
C3 0.0476(11) 0.0544(12) 0.0511(13) -0.0151(10) -0.0150(10) -0.0069(9)
C4 0.0443(11) 0.0513(12) 0.0506(13) -0.0203(10) -0.0169(10) -0.0016(9)
C5 0.0447(11) 0.0538(12) 0.0495(13) -0.0209(10) -0.0112(9) -0.0044(9)
C6 0.0489(12) 0.0502(11) 0.0549(14) -0.0170(10) -0.0140(10) -0.0035(9)
C7 0.0473(12) 0.0613(14) 0.0831(19) -0.0188(13) -0.0134(12) 0.0043(10)
C8 0.082(3) 0.108(5) 0.079(4) -0.005(3) -0.019(3) 0.035(3)
C9 0.037(3) 0.081(3) 0.128(5) 0.007(3) -0.011(3) 0.007(3)
C10 0.109(6) 0.079(5) 0.213(10) -0.089(6) -0.060(6) 0.034(4)
C9' 0.101(13) 0.29(3) 0.33(3) 0.14(2) 0.049(17) 0.150(16)
C8' 0.31(3) 0.30(3) 0.44(5) -0.25(3) -0.34(4) 0.24(3)
C10' 0.075(8) 0.077(8) 0.33(3) -0.025(13) -0.046(13) 0.017(6)
C11 0.0891(18) 0.0674(15) 0.0790(19) -0.0380(14) -0.0375(15) 0.0096(13)
C12 0.0657(14) 0.0519(12) 0.0527(14) -0.0192(11) -0.0046(11) -0.0050(11)
C13 0.091(2) 0.0782(19) 0.100(2) -0.0436(17) -0.0367(18) 0.0074(16)
C14 0.120(5) 0.069(3) 0.109(5) -0.024(3) -0.033(4) 0.027(3)
C15 0.096(4) 0.081(4) 0.193(7) -0.059(4) -0.058(5) 0.020(3)
C16 0.113(6) 0.174(8) 0.251(13) -0.131(9) -0.093(7) 0.066(6)
C17 0.109(7) 0.156(10) 0.329(19) -0.085(10) -0.037(8) 0.007(6)
C14' 0.100(9) 0.097(9) 0.122(11) -0.054(8) -0.033(8) 0.032(8)
C15' 0.149(13) 0.083(9) 0.241(19) -0.045(10) -0.081(13) 0.025(9)
C16' 0.21(2) 0.27(3) 0.26(2) -0.22(2) -0.155(19) 0.16(2)
C17' 0.075(10) 0.122(12) 0.22(2) -0.036(12) -0.070(12) 0.013(8)
C18 0.0465(11) 0.0498(11) 0.0444(13) -0.0142(10) -0.0033(9) -0.0051(9)
C19 0.0483(11) 0.0461(11) 0.0453(13) -0.0152(9) 0.0029(9) -0.0052(9)
C20 0.0511(12) 0.0492(11) 0.0549(14) -0.0231(10) 0.0010(10) -0.0104(9)
C21 0.0481(11) 0.0591(13) 0.0538(14) -0.0222(11) -0.0068(10) -0.0089(10)
C22 0.0487(11) 0.0492(12) 0.0528(14) -0.0179(10) -0.0068(10) 0.0000(9)
C23 0.0556(12) 0.0470(11) 0.0486(13) -0.0213(10) -0.0054(10) -0.0013(9)
C24 0.0579(13) 0.0579(13) 0.0695(17) -0.0243(12) -0.0216(12) 0.0088(11)
C25 0.109(2) 0.0720(18) 0.102(3) -0.0153(17) -0.037(2) 0.0109(17)
C26 0.087(2) 0.112(2) 0.121(3) -0.077(2) -0.0409(19) 0.0483(18)
C27 0.0549(15) 0.090(2) 0.145(3) -0.044(2) -0.0091(17) 0.0082(14)
C28 0.0693(15) 0.0566(14) 0.0707(18) -0.0068(13) 0.0082(13) -0.0038(12)
C29 0.0651(15) 0.0531(13) 0.0684(17) -0.0095(12) -0.0054(13) -0.0094(11)
C30 0.0677(15) 0.0552(14) 0.0751(18) -0.0147(13) -0.0142(13) -0.0050(12)
C31 0.095(2) 0.0596(16) 0.120(3) -0.0168(17) -0.026(2) 0.0131(15)
C32 0.142(3) 0.093(2) 0.115(3) -0.014(2) -0.010(3) 0.037(2)
C33 0.155(4) 0.128(3) 0.123(4) -0.037(3) -0.034(3) 0.061(3)
C34 0.139(4) 0.179(5) 0.180(5) -0.095(4) -0.062(4) 0.042(3)
C35 0.0545(12) 0.0525(12) 0.0582(14) -0.0299(11) -0.0073(10) -0.0056(10)
C36 0.0651(14) 0.0468(12) 0.0564(15) -0.0216(11) -0.0114(11) -0.0034(10)
C37 0.0552(12) 0.0533(13) 0.0563(14) -0.0257(11) -0.0165(11) 0.0032(10)
C38 0.0521(12) 0.0594(13) 0.0514(14) -0.0237(11) -0.0107(10) 0.0013(10)
C39 0.0514(12) 0.0540(12) 0.0479(13) -0.0229(10) -0.0119(10) -0.0028(9)
C40 0.0497(11) 0.0478(11) 0.0550(14) -0.0280(10) -0.0138(10) 0.0023(9)
C41 0.0660(15) 0.0617(14) 0.0682(17) -0.0277(13) -0.0131(13) 0.0121(12)
C42 0.120(3) 0.095(2) 0.088(2) -0.0457(19) -0.009(2) 0.0398(19)
C43 0.107(3) 0.0602(18) 0.173(4) -0.040(2) 0.008(3) 0.0134(17)
C44 0.089(2) 0.126(3) 0.125(3) -0.051(2) -0.050(2) 0.034(2)
C45 0.0556(14) 0.0855(18) 0.089(2) -0.0484(16) -0.0252(13) 0.0079(12)
C46 0.0529(13) 0.0736(16) 0.0642(16) -0.0288(13) -0.0155(12) -0.0015(11)
C47 0.0604(15) 0.0770(17) 0.0688(18) -0.0183(14) -0.0054(13) -0.0018(13)
C48 0.0673(17) 0.092(2) 0.107(3) -0.0280(19) -0.0194(17) 0.0117(15)
C49 0.088(2) 0.102(3) 0.181(4) -0.039(3) -0.049(3) 0.016(2)
C50 0.099(3) 0.101(3) 0.187(5) -0.051(3) -0.034(3) 0.023(2)
C51 0.140(4) 0.115(4) 0.236(7) -0.044(4) -0.015(4) 0.012(3)
C52 0.0569(12) 0.0481(11) 0.0462(13) -0.0111(10) -0.0102(10) -0.0027(9)
C53 0.0548(13) 0.0553(13) 0.0552(15) -0.0113(11) -0.0161(11) -0.0011(10)
C54 0.0567(13) 0.0515(12) 0.0530(14) -0.0113(10) -0.0121(11) 0.0005(10)
C55 0.0608(13) 0.0471(12) 0.0556(15) -0.0133(10) -0.0101(11) -0.0053(10)
C56 0.0511(12) 0.0533(12) 0.0469(13) -0.0066(10) -0.0093(10) -0.0084(10)
C57 0.0479(11) 0.0489(11) 0.0445(13) -0.0081(10) -0.0069(9) -0.0013(9)
C58 0.0743(17) 0.0570(15) 0.094(2) -0.0222(15) -0.0325(16) 0.0105(12)
C59 0.054(5) 0.112(8) 0.229(12) -0.068(9) -0.026(6) 0.033(4)
C60 0.26(2) 0.179(13) 0.151(12) -0.088(11) -0.167(13) 0.134(14)
C61 0.096(6) 0.044(4) 0.098(5) -0.017(3) -0.027(5) -0.006(4)
C59' 0.048(5) 0.078(6) 0.44(3) 0.021(10) -0.070(10) 0.010(4)
C60' 0.134(9) 0.068(5) 0.133(9) 0.019(5) -0.070(6) 0.038(5)
C61' 0.23(2) 0.137(13) 0.38(3) -0.156(17) -0.197(19) 0.131(12)
C62 0.0669(16) 0.0849(18) 0.0699(19) -0.0215(15) 0.0013(14) -0.0031(14)
C63 0.0570(15) 0.0885(18) 0.0684(18) -0.0365(15) -0.0011(13) -0.0024(13)
C64 0.0622(17) 0.132(3) 0.101(2) -0.069(2) -0.0147(16) 0.0129(17)
C65 0.110(3) 0.209(5) 0.127(4) -0.055(4) -0.016(3) 0.076(3)
C66 0.083(3) 0.236(6) 0.259(7) -0.176(6) -0.048(4) 0.031(3)
C67 0.105(3) 0.177(5) 0.177(6) -0.046(4) 0.017(3) -0.030(3)
C68 0.268(8) 0.215(7) 0.263(8) -0.159(7) 0.037(6) -0.058(6)
N1 0.0851(16) 0.0684(14) 0.123(2) -0.0456(15) -0.0103(15) -0.0077(13)
N2 0.120(2) 0.0681(15) 0.127(3) -0.0456(16) -0.025(2) 0.0153(15)
N3 0.1004(19) 0.101(2) 0.104(2) -0.0592(17) -0.0404(17) 0.0425(16)
N4 0.1005(18) 0.0708(15) 0.111(2) -0.0313(14) -0.0367(17) -0.0012(14)
N5 0.1007(19) 0.0774(16) 0.121(2) -0.0246(16) -0.0527(18) 0.0046(15)
N6 0.0739(14) 0.0537(12) 0.0883(17) -0.0103(12) -0.0201(13) 0.0004(10)
N7 0.0548(12) 0.0841(15) 0.0927(18) -0.0107(13) -0.0103(12) -0.0066(11)
N8 0.0543(13) 0.0966(17) 0.0901(19) -0.0145(15) -0.0070(12) -0.0072(12)
N9 0.0480(11) 0.0795(14) 0.0752(16) -0.0231(12) -0.0127(10) 0.0032(10)
N10 0.0656(15) 0.119(2) 0.129(2) -0.073(2) -0.0030(15) -0.0014(14)
N11 0.0771(17) 0.107(2) 0.142(3) -0.064(2) 0.0080(18) 0.0011(16)
N12 0.0693(15) 0.123(2) 0.096(2) -0.0449(18) -0.0055(14) 0.0253(15)
O1 0.0497(8) 0.0506(8) 0.0577(10) -0.0219(7) -0.0169(7) 0.0046(6)
O2 0.0478(8) 0.0457(8) 0.0579(10) -0.0148(7) 0.0013(7) -0.0004(6)
O3 0.0480(8) 0.0548(8) 0.0665(11) -0.0297(8) -0.0147(7) 0.0034(6)
O4 0.0501(8) 0.0595(9) 0.0560(10) -0.0169(8) -0.0094(7) 0.0042(7)
S1 0.0493(3) 0.0667(4) 0.0474(3) -0.0226(3) -0.0076(2) -0.0023(2)
S2 0.0621(4) 0.0574(3) 0.0737(4) -0.0340(3) 0.0051(3) -0.0182(3)
S3 0.0689(4) 0.0572(3) 0.0465(4) -0.0171(3) -0.0162(3) 0.0006(3)
S4 0.0541(3) 0.0593(3) 0.0623(4) -0.0088(3) -0.0160(3) -0.0142(3)

loop_
_atom_type_symbol
_atom_type_description
_atom_type_scat_dispersion_real
_atom_type_scat_dispersion_imag
_atom_type_scat_source
C C 0.0033 0.0016 'International Tables Vol C Tables 4.2.6.8 and 6.1.1.4'
H H 0.0000 0.0000 'International Tables Vol C Tables 4.2.6.8 and 6.1.1.4'
N N 0.0061 0.0033 'International Tables Vol C Tables 4.2.6.8 and 6.1.1.4'
O O 0.0106 0.0060 'International Tables Vol C Tables 4.2.6.8 and 6.1.1.4'
S S 0.1246 0.1234 'International Tables Vol C Tables 4.2.6.8 and 6.1.1.4'

loop_
_geom_angle_atom_site_label_1
_geom_angle_atom_site_label_2
_geom_angle_atom_site_label_3
_geom_angle
C2 C1 C6 117.88(19)
C2 C1 C7 122.9(2)
C6 C1 C7 119.2(2)
C1 C2 C3 121.6(2)
C1 C2 H2 119.2
C3 C2 H2 119.2
C4 C3 C2 119.6(2)
C4 C3 S4 120.65(16)
C2 C3 S4 119.63(17)
O1 C4 C3 119.67(19)
O1 C4 C5 120.79(18)
C3 C4 C5 119.52(19)
C4 C5 C6 119.99(19)
C4 C5 S1 121.87(16)
C6 C5 S1 117.91(17)
C1 C6 C5 121.1(2)
C1 C6 H6 119.5
C5 C6 H6 119.5
C8' C7 C10' 110.7(7)
C8' C7 C9' 110.3(7)
C10' C7 C9' 109.9(8)
C8' C7 C8 31.7(10)
C10' C7 C8 79.7(9)
C9' C7 C8 130.0(8)
C8' C7 C9 86.0(11)
C10' C7 C9 119.6(9)
C9' C7 C9 24.4(10)
C8 C7 C9 107.4(4)
C8' C7 C10 138.3(9)
C10' C7 C10 28.2(10)
C9' C7 C10 90.4(12)
C8 C7 C10 107.8(4)
C9 C7 C10 108.5(5)
C8' C7 C1 103.2(6)
C10' C7 C1 116.3(7)
C9' C7 C1 106.1(6)
C8 C7 C1 112.9(3)
C9 C7 C1 115.0(3)
C10 C7 C1 105.1(4)
C7 C8 H8A 109.5
C7 C8 H8B 109.5
C7 C8 H8C 109.5
C7 C9 H9A 109.5
C7 C9 H9B 109.5
C7 C9 H9C 109.5
C7 C10 H10A 109.5
C7 C10 H10B 109.5
C7 C10 H10C 109.5
C7 C9' H9'1 109.5
C7 C9' H9'2 109.5
H9'1 C9' H9'2 109.5
C7 C9' H9'3 109.5
H9'1 C9' H9'3 109.5
H9'2 C9' H9'3 109.5
C7 C8' H8'1 109.5
C7 C8' H8'2 109.5
H8'1 C8' H8'2 109.5
C7 C8' H8'3 109.5
H8'1 C8' H8'3 109.5
H8'2 C8' H8'3 109.5
C7 C10' H10D 109.5
C7 C10' H10E 109.5
H10D C10' H10E 109.5
C7 C10' H10F 109.5
H10D C10' H10F 109.5
H10E C10' H10F 109.5
O1 C11 C12 109.9(2)
O1 C11 H11A 109.7
C12 C11 H11A 109.7
O1 C11 H11B 109.7
C12 C11 H11B 109.7
H11A C11 H11B 108.2
C13 C12 N1 107.3(2)
C13 C12 C11 133.8(2)
N1 C12 C11 118.8(2)
C12 C13 N3 106.1(3)
C12 C13 H13 127.0
N3 C13 H13 127.0
N3 C14 C15 105.4(5)
N3 C14 H14A 110.7
C15 C14 H14A 110.7
N3 C14 H14B 110.7
C15 C14 H14B 110.7
H14A C14 H14B 108.8
C14 C15 C16 105.7(5)
C14 C15 H15A 110.6
C16 C15 H15A 110.6
C14 C15 H15B 110.6
C16 C15 H15B 110.6
H15A C15 H15B 108.7
C17 C16 C15 108.5(7)
C17 C16 H16A 110.0
C15 C16 H16A 110.0
C17 C16 H16B 110.0
C15 C16 H16B 110.0
H16A C16 H16B 108.4
C15' C14' N3 102.7(9)
C15' C14' H14C 111.2
N3 C14' H14C 111.2
C15' C14' H14D 111.2
N3 C14' H14D 111.2
H14C C14' H14D 109.1
C14' C15' C16' 107.0(9)
C14' C15' H15C 110.3
C16' C15' H15C 110.3
C14' C15' H15D 110.3
C16' C15' H15D 110.3
H15C C15' H15D 108.6
C17' C16' C15' 107.5(8)
C17' C16' H16C 110.2
C15' C16' H16C 110.2
C17' C16' H16D 110.2
C15' C16' H16D 110.2
H16C C16' H16D 108.5
C16' C17' H17D 109.5
C16' C17' H17E 109.5
H17D C17' H17E 109.5
C16' C17' H17F 109.5
H17D C17' H17F 109.5
H17E C17' H17F 109.5
C19 C18 C23 119.94(19)
C19 C18 S1 120.99(16)
C23 C18 S1 118.78(16)
O2 C19 C18 120.25(19)
O2 C19 C20 120.86(18)
C18 C19 C20 118.87(19)
C21 C20 C19 119.81(19)
C21 C20 S2 118.84(17)
C19 C20 S2 121.25(16)
C20 C21 C22 121.9(2)
C20 C21 H21 119.1
C22 C21 H21 119.1
C23 C22 C21 117.59(19)
C23 C22 C24 122.00(19)
C21 C22 C24 120.32(19)
C22 C23 C18 121.76(19)
C22 C23 H23 119.1
C18 C23 H23 119.1
C27 C24 C26 110.3(3)
C27 C24 C22 110.8(2)
C26 C24 C22 112.14(19)
C27 C24 C25 108.2(2)
C26 C24 C25 107.9(2)
C22 C24 C25 107.2(2)
C24 C25 H25A 109.5
C24 C25 H25B 109.5
H25A C25 H25B 109.5
C24 C25 H25C 109.5
H25A C25 H25C 109.5
H25B C25 H25C 109.5
C24 C26 H26A 109.5
C24 C26 H26B 109.5
H26A C26 H26B 109.5
C24 C26 H26C 109.5
H26A C26 H26C 109.5
H26B C26 H26C 109.5
C24 C27 H27A 109.5
C24 C27 H27B 109.5
H27A C27 H27B 109.5
C24 C27 H27C 109.5
H27A C27 H27C 109.5
H27B C27 H27C 109.5
O2 C28 C29 111.71(19)
O2 C28 H28A 109.3
C29 C28 H28A 109.3
O2 C28 H28B 109.3
C29 C28 H28B 109.3
H28A C28 H28B 107.9
C30 C29 N4 107.8(2)
C30 C29 C28 129.4(3)
N4 C29 C28 122.4(2)
N6 C30 C29 105.8(2)
N6 C30 H30 127.1
C29 C30 H30 127.1
N6 C31 C32 112.4(3)
N6 C31 H31A 109.1
C32 C31 H31A 109.1
N6 C31 H31B 109.1
C32 C31 H31B 109.1
H31A C31 H31B 107.9
C31 C32 C33 114.5(3)
C31 C32 H32A 108.6
C33 C32 H32A 108.6
C31 C32 H32B 108.6
C33 C32 H32B 108.6
H32A C32 H32B 107.6
C34 C33 C32 114.6(4)
C34 C33 H33A 108.6
C32 C33 H33A 108.6
C34 C33 H33B 108.6
C32 C33 H33B 108.6
H33A C33 H33B 107.6
C33 C34 H34A 109.5
C33 C34 H34B 109.5
H34A C34 H34B 109.5
C33 C34 H34C 109.5
H34A C34 H34C 109.5
H34B C34 H34C 109.5
C40 C35 C36 120.1(2)
C40 C35 S2 121.47(16)
C36 C35 S2 118.23(18)
C35 C36 C37 121.6(2)
C35 C36 H36 119.2
C37 C36 H36 119.2
C38 C37 C36 117.2(2)
C38 C37 C41 121.0(2)
C36 C37 C41 121.7(2)
C37 C38 C39 122.1(2)
C37 C38 H38 119.0
C39 C38 H38 119.0
C40 C39 C38 119.4(2)
C40 C39 S3 121.97(16)
C38 C39 S3 118.20(17)
C35 C40 O3 120.63(19)
C35 C40 C39 119.09(19)
O3 C40 C39 120.27(19)
C43 C41 C42 110.4(3)
C43 C41 C44 108.2(3)
C42 C41 C44 107.7(3)
C43 C41 C37 111.8(2)
C42 C41 C37 110.6(2)
C44 C41 C37 107.9(2)
C41 C42 H42A 109.5
C41 C42 H42B 109.5
H42A C42 H42B 109.5
C41 C42 H42C 109.5
H42A C42 H42C 109.5
H42B C42 H42C 109.5
C41 C43 H43A 109.5
C41 C43 H43B 109.5
H43A C43 H43B 109.5
C41 C43 H43C 109.5
H43A C43 H43C 109.5
H43B C43 H43C 109.5
C41 C44 H44A 109.5
C41 C44 H44B 109.5
H44A C44 H44B 109.5
C41 C44 H44C 109.5
H44A C44 H44C 109.5
H44B C44 H44C 109.5
O3 C45 C46 111.15(19)
O3 C45 H45A 109.4
C46 C45 H45A 109.4
O3 C45 H45B 109.4
C46 C45 H45B 109.4
H45A C45 H45B 108.0
N7 C46 C47 107.6(2)
N7 C46 C45 120.9(2)
C47 C46 C45 131.3(3)
N9 C47 C46 105.8(2)
N9 C47 H47 127.1
C46 C47 H47 127.1
C49 C48 N9 113.9(3)
C49 C48 H48A 108.8
N9 C48 H48A 108.8
C49 C48 H48B 108.8
N9 C48 H48B 108.8
H48A C48 H48B 107.7
C48 C49 C50 114.9(3)
C48 C49 H49A 108.5
C50 C49 H49A 108.5
C48 C49 H49B 108.5
C50 C49 H49B 108.5
H49A C49 H49B 107.5
C51 C50 C49 113.6(4)
C51 C50 H50A 108.9
C49 C50 H50A 108.9
C51 C50 H50B 108.9
C49 C50 H50B 108.9
H50A C50 H50B 107.7
C50 C51 H51A 109.5
C50 C51 H51B 109.5
H51A C51 H51B 109.5
C50 C51 H51C 109.5
H51A C51 H51C 109.5
H51B C51 H51C 109.5
C53 C52 C57 119.6(2)
C53 C52 S3 118.55(17)
C57 C52 S3 121.51(16)
C52 C53 C54 121.9(2)
C52 C53 H53 119.1
C54 C53 H53 119.1
C55 C54 C53 117.3(2)
C55 C54 C58 122.9(2)
C53 C54 C58 119.8(2)
C56 C55 C54 121.9(2)
C56 C55 H55 119.1
C54 C55 H55 119.1
C55 C56 C57 119.8(2)
C55 C56 S4 119.18(18)
C57 C56 S4 120.84(16)
O4 C57 C56 120.91(19)
O4 C57 C52 120.02(19)
C56 C57 C52 119.06(19)
C61' C58 C60 119.2(10)
C61' C58 C59' 110.2(7)
C60 C58 C59' 79.9(8)
C61' C58 C54 111.7(7)
C60 C58 C54 117.0(5)
C59' C58 C54 114.7(5)
C61' C58 C61 11.7(9)
C60 C58 C61 110.0(6)
C59' C58 C61 117.4(9)
C54 C58 C61 113.6(5)
C61' C58 C60' 108.9(6)
C60 C58 C60' 26.8(7)
C59' C58 C60' 106.7(6)
C54 C58 C60' 104.1(4)
C61 C58 C60' 97.5(7)
C61' C58 C59 94.5(9)
C60 C58 C59 107.5(6)
C59' C58 C59 27.6(8)
C54 C58 C59 102.6(4)
C61 C58 C59 104.9(5)
C60' C58 C59 134.3(6)
C58 C59 H59A 109.5
C58 C59 H59B 109.5
C58 C59 H59C 109.5
C58 C60 H60A 109.5
C58 C60 H60B 109.5
C58 C60 H60C 109.5
C58 C61 H61A 109.5
C58 C61 H61B 109.5
C58 C61 H61C 109.5
C58 C59' H59D 109.5
C58 C59' H59E 109.5
H59D C59' H59E 109.5
C58 C59' H59F 109.5
H59D C59' H59F 109.5
H59E C59' H59F 109.5
C58 C60' H60D 109.5
C58 C60' H60E 109.5
H60D C60' H60E 109.5
C58 C60' H60F 109.5
H60D C60' H60F 109.5
H60E C60' H60F 109.5
C58 C61' H61D 109.5
C58 C61' H61E 109.5
H61D C61' H61E 109.5
C58 C61' H61F 109.5
H61D C61' H61F 109.5
H61E C61' H61F 109.5
O4 C62 C63 109.3(2)
O4 C62 H62A 109.8
C63 C62 H62A 109.8
O4 C62 H62B 109.8
C63 C62 H62B 109.8
H62A C62 H62B 108.3
C64 C63 N10 107.4(3)
C64 C63 C62 130.6(3)
N10 C63 C62 122.1(3)
N12 C64 C63 106.3(3)
N12 C64 H64 126.9
C63 C64 H64 126.9
N12 C65 C66 113.4(4)
N12 C65 H65A 108.9
C66 C65 H65A 108.9
N12 C65 H65B 108.9
C66 C65 H65B 108.9
H65A C65 H65B 107.7
C67 C66 C65 117.0(4)
C67 C66 H66A 108.0
C65 C66 H66A 108.0
C67 C66 H66B 108.0
C65 C66 H66B 108.0
H66A C66 H66B 107.3
C66 C67 C68 114.6(6)
C66 C67 H67A 108.6
C68 C67 H67A 108.6
C66 C67 H67B 108.6
C68 C67 H67B 108.6
H67A C67 H67B 107.6
C67 C68 H68A 109.5
C67 C68 H68B 109.5
H68A C68 H68B 109.5
C67 C68 H68C 109.5
H68A C68 H68C 109.5
H68B C68 H68C 109.5
N2 N1 C12 109.5(2)
N1 N2 N3 107.3(2)
N2 N3 C13 109.7(3)
N2 N3 C14 111.6(3)
C13 N3 C14 137.8(4)
N2 N3 C14' 130.1(5)
C13 N3 C14' 110.7(5)
C14 N3 C14' 42.9(4)
N5 N4 C29 108.6(2)
N4 N5 N6 107.3(2)
N5 N6 C30 110.5(2)
N5 N6 C31 120.2(2)
C30 N6 C31 129.2(3)
N8 N7 C46 109.1(2)
N7 N8 N9 107.8(2)
N8 N9 C47 109.7(2)
N8 N9 C48 120.0(2)
C47 N9 C48 130.3(3)
N11 N10 C63 109.4(3)
N10 N11 N12 107.1(3)
N11 N12 C64 109.8(3)
N11 N12 C65 120.9(3)
C64 N12 C65 129.1(4)
C4 O1 C11 109.21(16)
C19 O2 C28 110.05(16)
C40 O3 C45 110.19(16)
C57 O4 C62 110.45(17)
C18 S1 C5 103.30(10)
C20 S2 C35 102.01(10)
C52 S3 C39 104.21(10)
C56 S4 C3 102.47(10)

loop_
_geom_bond_atom_site_label_1
_geom_bond_atom_site_label_2
_geom_bond_distance
C1 C2 1.389(3)
C1 C6 1.391(3)
C1 C7 1.532(3)
C2 C3 1.395(3)
C2 H2 0.9300
C3 C4 1.386(3)
C3 S4 1.787(2)
C4 O1 1.385(2)
C4 C5 1.391(3)
C5 C6 1.395(3)
C5 S1 1.778(2)
C6 H6 0.9300
C7 C8' 1.500(8)
C7 C10' 1.502(8)
C7 C9' 1.508(9)
C7 C8 1.521(5)
C7 C9 1.521(5)
C7 C10 1.522(6)
C8 H8A 0.9600
C8 H8B 0.9600
C8 H8C 0.9600
C9 H9A 0.9600
C9 H9B 0.9600
C9 H9C 0.9600
C10 H10A 0.9600
C10 H10B 0.9600
C10 H10C 0.9600
C9' H9'1 0.9600
C9' H9'2 0.9600
C9' H9'3 0.9600
C8' H8'1 0.9600
C8' H8'2 0.9600
C8' H8'3 0.9600
C10' H10D 0.9600
C10' H10E 0.9600
C10' H10F 0.9600
C11 O1 1.441(3)
C11 C12 1.476(3)
C11 H11A 0.9700
C11 H11B 0.9700
C12 C13 1.326(4)
C12 N1 1.340(3)
C13 N3 1.339(4)
C13 H13 0.9300
C14 N3 1.494(5)
C14 C15 1.499(7)
C14 H14A 0.9700
C14 H14B 0.9700
C15 C16 1.572(7)
C15 H15A 0.9700
C15 H15B 0.9700
C16 C17 1.474(8)
C16 H16A 0.9700
C16 H16B 0.9700
C17 H17A 0.9600
C17 H17B 0.9600
C17 H17C 0.9600
C14' C15' 1.498(9)
C14' N3 1.596(11)
C14' H14C 0.9700
C14' H14D 0.9700
C15' C16' 1.557(10)
C15' H15C 0.9700
C15' H15D 0.9700
C16' C17' 1.511(10)
C16' H16C 0.9700
C16' H16D 0.9700
C17' H17D 0.9600
C17' H17E 0.9600
C17' H17F 0.9600
C18 C19 1.391(3)
C18 C23 1.391(3)
C18 S1 1.775(2)
C19 O2 1.382(2)
C19 C20 1.398(3)
C20 C21 1.382(3)
C20 S2 1.779(2)
C21 C22 1.390(3)
C21 H21 0.9300
C22 C23 1.381(3)
C22 C24 1.544(3)
C23 H23 0.9300
C24 C27 1.523(4)
C24 C26 1.526(4)
C24 C25 1.548(4)
C25 H25A 0.9600
C25 H25B 0.9600
C25 H25C 0.9600
C26 H26A 0.9600
C26 H26B 0.9600
C26 H26C 0.9600
C27 H27A 0.9600
C27 H27B 0.9600
C27 H27C 0.9600
C28 O2 1.441(3)
C28 C29 1.486(3)
C28 H28A 0.9700
C28 H28B 0.9700
C29 C30 1.347(3)
C29 N4 1.359(3)
C30 N6 1.337(3)
C30 H30 0.9300
C31 N6 1.454(3)
C31 C32 1.461(5)
C31 H31A 0.9700
C31 H31B 0.9700
C32 C33 1.533(5)
C32 H32A 0.9700
C32 H32B 0.9700
C33 C34 1.429(6)
C33 H33A 0.9700
C33 H33B 0.9700
C34 H34A 0.9600
C34 H34B 0.9600
C34 H34C 0.9600
C35 C40 1.384(3)
C35 C36 1.389(3)
C35 S2 1.781(2)
C36 C37 1.390(3)
C36 H36 0.9300
C37 C38 1.379(3)
C37 C41 1.543(3)
C38 C39 1.397(3)
C38 H38 0.9300
C39 C40 1.391(3)
C39 S3 1.777(2)
C40 O3 1.390(2)
C41 C43 1.506(4)
C41 C42 1.520(4)
C41 C44 1.526(4)
C42 H42A 0.9600
C42 H42B 0.9600
C42 H42C 0.9600
C43 H43A 0.9600
C43 H43B 0.9600
C43 H43C 0.9600
C44 H44A 0.9600
C44 H44B 0.9600
C44 H44C 0.9600
C45 O3 1.447(3)
C45 C46 1.484(3)
C45 H45A 0.9700
C45 H45B 0.9700
C46 N7 1.353(3)
C46 C47 1.357(4)
C47 N9 1.340(3)
C47 H47 0.9300
C48 C49 1.451(5)
C48 N9 1.461(3)
C48 H48A 0.9700
C48 H48B 0.9700
C49 C50 1.520(4)
C49 H49A 0.9700
C49 H49B 0.9700
C50 C51 1.424(6)
C50 H50A 0.9700
C50 H50B 0.9700
C51 H51A 0.9600
C51 H51B 0.9600
C51 H51C 0.9600
C52 C53 1.391(3)
C52 C57 1.399(3)
C52 S3 1.775(2)
C53 C54 1.392(3)
C53 H53 0.9300
C54 C55 1.391(3)
C54 C58 1.530(3)
C55 C56 1.390(3)
C55 H55 0.9300
C56 C57 1.394(3)
C56 S4 1.780(2)
C57 O4 1.372(2)
C58 C61' 1.494(8)
C58 C60 1.499(7)
C58 C59' 1.509(7)
C58 C61 1.533(6)
C58 C60' 1.538(7)
C58 C59 1.545(7)
C59 H59A 0.9600
C59 H59B 0.9600
C59 H59C 0.9600
C60 H60A 0.9600
C60 H60B 0.9600
C60 H60C 0.9600
C61 H61A 0.9600
C61 H61B 0.9600
C61 H61C 0.9600
C59' H59D 0.9600
C59' H59E 0.9600
C59' H59F 0.9600
C60' H60D 0.9600
C60' H60E 0.9600
C60' H60F 0.9600
C61' H61D 0.9600
C61' H61E 0.9600
C61' H61F 0.9600
C62 O4 1.451(3)
C62 C63 1.476(4)
C62 H62A 0.9700
C62 H62B 0.9700
C63 C64 1.338(4)
C63 N10 1.349(3)
C64 N12 1.334(4)
C64 H64 0.9300
C65 N12 1.458(4)
C65 C66 1.485(7)
C65 H65A 0.9700
C65 H65B 0.9700
C66 C67 1.394(7)
C66 H66A 0.9700
C66 H66B 0.9700
C67 C68 1.476(7)
C67 H67A 0.9700
C67 H67B 0.9700
C68 H68A 0.9600
C68 H68B 0.9600
C68 H68C 0.9600
N1 N2 1.292(3)
N2 N3 1.310(4)
N4 N5 1.313(3)
N5 N6 1.327(3)
N7 N8 1.299(3)
N8 N9 1.337(3)
N10 N11 1.298(4)
N11 N12 1.331(4)

loop_
_geom_hbond_atom_site_label_D
_geom_hbond_atom_site_label_H
_geom_hbond_atom_site_label_A
_geom_hbond_distance_DH
_geom_hbond_distance_HA
_geom_hbond_distance_DA
_geom_hbond_angle_DHA
_geom_hbond_site_symmetry_A
C64 H64 N8 0.93 2.58 3.495(4) 168.1 1_455
C48 H48B N10 0.97 2.60 3.452(5) 146.3 2_657
C30 H30 N2 0.93 2.49 3.397(4) 163.7 1_565

loop_
_geom_torsion_atom_site_label_1
_geom_torsion_atom_site_label_2
_geom_torsion_atom_site_label_3
_geom_torsion_atom_site_label_4
_geom_torsion
C6 C1 C2 C3 -3.5(3)
C7 C1 C2 C3 178.8(2)
C1 C2 C3 C4 -1.2(3)
C1 C2 C3 S4 -177.31(17)
C2 C3 C4 O1 -173.21(18)
S4 C3 C4 O1 2.8(3)
C2 C3 C4 C5 4.9(3)
S4 C3 C4 C5 -179.06(15)
O1 C4 C5 C6 174.28(18)
C3 C4 C5 C6 -3.8(3)
O1 C4 C5 S1 -0.1(3)
C3 C4 C5 S1 -178.18(15)
C2 C1 C6 C5 4.6(3)
C7 C1 C6 C5 -177.5(2)
C4 C5 C6 C1 -1.0(3)
S1 C5 C6 C1 173.56(16)
C2 C1 C7 C8' -113.0(11)
C6 C1 C7 C8' 69.3(11)
C2 C1 C7 C10' 125.6(11)
C6 C1 C7 C10' -52.1(11)
C2 C1 C7 C9' 3.1(12)
C6 C1 C7 C9' -174.7(11)
C2 C1 C7 C8 -144.9(4)
C6 C1 C7 C8 37.4(4)
C2 C1 C7 C9 -21.2(5)
C6 C1 C7 C9 161.0(4)
C2 C1 C7 C10 97.9(5)
C6 C1 C7 C10 -79.8(5)
O1 C11 C12 C13 -21.3(5)
O1 C11 C12 N1 162.4(2)
N1 C12 C13 N3 -2.1(3)
C11 C12 C13 N3 -178.6(3)
N3 C14 C15 C16 177.1(6)
C14 C15 C16 C17 -168.4(10)
N3 C14' C15' C16' 172.4(9)
C14' C15' C16' C17' 82.8(17)
C23 C18 C19 O2 175.20(18)
S1 C18 C19 O2 1.4(3)
C23 C18 C19 C20 -3.3(3)
S1 C18 C19 C20 -177.09(16)
O2 C19 C20 C21 -175.19(19)
C18 C19 C20 C21 3.3(3)
O2 C19 C20 S2 1.1(3)
C18 C19 C20 S2 179.55(16)
C19 C20 C21 C22 -0.1(3)
S2 C20 C21 C22 -176.47(17)
C20 C21 C22 C23 -3.0(3)
C20 C21 C22 C24 -179.7(2)
C21 C22 C23 C18 3.0(3)
C24 C22 C23 C18 179.7(2)
C19 C18 C23 C22 0.1(3)
S1 C18 C23 C22 174.05(17)
C23 C22 C24 C27 142.9(3)
C21 C22 C24 C27 -40.6(3)
C23 C22 C24 C26 19.1(3)
C21 C22 C24 C26 -164.4(3)
C23 C22 C24 C25 -99.2(3)
C21 C22 C24 C25 77.3(3)
O2 C28 C29 C30 95.4(3)
O2 C28 C29 N4 -93.5(3)
N4 C29 C30 N6 0.4(3)
C28 C29 C30 N6 172.5(2)
N6 C31 C32 C33 176.0(4)
C31 C32 C33 C34 -162.9(5)
C40 C35 C36 C37 -0.5(3)
S2 C35 C36 C37 -175.95(17)
C35 C36 C37 C38 -5.2(3)
C35 C36 C37 C41 178.7(2)
C36 C37 C38 C39 5.8(3)
C41 C37 C38 C39 -178.0(2)
C37 C38 C39 C40 -0.8(3)
C37 C38 C39 S3 171.78(17)
C36 C35 C40 O3 -172.92(18)
S2 C35 C40 O3 2.4(3)
C36 C35 C40 C39 5.7(3)
S2 C35 C40 C39 -179.04(15)
C38 C39 C40 C35 -5.1(3)
S3 C39 C40 C35 -177.31(16)
C38 C39 C40 O3 173.56(18)
S3 C39 C40 O3 1.3(3)
C38 C37 C41 C43 155.5(3)
C36 C37 C41 C43 -28.5(4)
C38 C37 C41 C42 32.0(3)
C36 C37 C41 C42 -152.0(3)
C38 C37 C41 C44 -85.6(3)
C36 C37 C41 C44 90.4(3)
O3 C45 C46 N7 90.6(3)
O3 C45 C46 C47 -94.9(3)
N7 C46 C47 N9 -0.2(3)
C45 C46 C47 N9 -175.3(2)
N9 C48 C49 C50 178.8(4)
C48 C49 C50 C51 170.7(5)
C57 C52 C53 C54 0.7(3)
S3 C52 C53 C54 174.43(18)
C52 C53 C54 C55 4.5(3)
C52 C53 C54 C58 -176.2(2)
C53 C54 C55 C56 -4.7(3)
C58 C54 C55 C56 176.0(2)
C54 C55 C56 C57 -0.2(3)
C54 C55 C56 S4 -175.43(18)
C55 C56 C57 O4 -174.46(19)
S4 C56 C57 O4 0.7(3)
C55 C56 C57 C52 5.5(3)
S4 C56 C57 C52 -179.35(16)
C53 C52 C57 O4 174.24(19)
S3 C52 C57 O4 0.7(3)
C53 C52 C57 C56 -5.7(3)
S3 C52 C57 C56 -179.29(16)
C55 C54 C58 C61' 1.8(8)
C53 C54 C58 C61' -177.5(7)
C55 C54 C58 C60 -140.8(7)
C53 C54 C58 C60 40.0(7)
C55 C54 C58 C59' 128.2(8)
C53 C54 C58 C59' -51.1(8)
C55 C54 C58 C61 -10.8(5)
C53 C54 C58 C61 170.0(4)
C55 C54 C58 C60' -115.6(6)
C53 C54 C58 C60' 65.1(6)
C55 C54 C58 C59 101.9(5)
C53 C54 C58 C59 -77.3(5)
O4 C62 C63 C64 92.4(4)
O4 C62 C63 N10 -85.9(3)
N10 C63 C64 N12 0.5(4)
C62 C63 C64 N12 -178.0(3)
N12 C65 C66 C67 59.5(7)
C65 C66 C67 C68 69.7(7)
C13 C12 N1 N2 1.3(3)
C11 C12 N1 N2 178.5(3)
C12 N1 N2 N3 0.0(4)
N1 N2 N3 C13 -1.4(4)
N1 N2 N3 C14 170.2(4)
N1 N2 N3 C14' -143.9(6)
C12 C13 N3 N2 2.2(4)
C12 C13 N3 C14 -166.1(5)
C12 C13 N3 C14' 152.4(6)
C15 C14 N3 N2 138.6(5)
C15 C14 N3 C13 -53.2(8)
C15 C14 N3 C14' 12.4(8)
C15' C14' N3 N2 -77.2(11)
C15' C14' N3 C13 140.5(9)
C15' C14' N3 C14 1.4(8)
C30 C29 N4 N5 0.2(3)
C28 C29 N4 N5 -172.6(2)
C29 N4 N5 N6 -0.7(4)
N4 N5 N6 C30 1.0(3)
N4 N5 N6 C31 178.0(3)
C29 C30 N6 N5 -0.8(3)
C29 C30 N6 C31 -177.5(3)
C32 C31 N6 N5 110.7(4)
C32 C31 N6 C30 -72.9(4)
C47 C46 N7 N8 0.3(3)
C45 C46 N7 N8 176.0(2)
C46 N7 N8 N9 -0.2(3)
N7 N8 N9 C47 0.1(3)
N7 N8 N9 C48 -179.5(2)
C46 C47 N9 N8 0.1(3)
C46 C47 N9 C48 179.6(3)
C49 C48 N9 N8 -123.9(3)
C49 C48 N9 C47 56.6(5)
C64 C63 N10 N11 1.0(4)
C62 C63 N10 N11 179.6(3)
C63 N10 N11 N12 -2.0(4)
N10 N11 N12 C64 2.4(4)
N10 N11 N12 C65 177.4(3)
C63 C64 N12 N11 -1.7(4)
C63 C64 N12 C65 -176.2(4)
C66 C65 N12 N11 -97.1(5)
C66 C65 N12 C64 76.9(5)
C3 C4 O1 C11 89.0(2)
C5 C4 O1 C11 -89.1(2)
C12 C11 O1 C4 -174.3(2)
C18 C19 O2 C28 -91.4(2)
C20 C19 O2 C28 87.0(2)
C29 C28 O2 C19 174.1(2)
C35 C40 O3 C45 89.5(2)
C39 C40 O3 C45 -89.0(2)
C46 C45 O3 C40 -165.7(2)
C56 C57 O4 C62 88.4(2)
C52 C57 O4 C62 -91.6(2)
C63 C62 O4 C57 175.9(2)
C19 C18 S1 C5 -63.26(19)
C23 C18 S1 C5 122.84(17)
C4 C5 S1 C18 -67.99(19)
C6 C5 S1 C18 117.54(17)
C21 C20 S2 C35 -120.16(19)
C19 C20 S2 C35 63.5(2)
C40 C35 S2 C20 59.9(2)
C36 C35 S2 C20 -124.76(18)
C53 C52 S3 C39 122.91(18)
C57 C52 S3 C39 -63.5(2)
C40 C39 S3 C52 -67.30(19)
C38 C39 S3 C52 120.35(18)
C55 C56 S4 C3 -121.80(19)
C57 C56 S4 C3 63.0(2)
C4 C3 S4 C56 61.98(19)
C2 C3 S4 C56 -122.00(18)
